data_2218724
loop_
_publ_author_name
'Chu, Qing-Yan'
'Liu, Shan'
'Liu, Yuan-Yuan'
'Chen, Wei'
'Zhu, Hong-Jun'

_publ_section_title
;
 2-[Bis(3,5-dimethylphenyl)phosphoryl]propan-2-ol hemihydrate
;
_journal_issue 7
_journal_name_full 'Acta Crystallographica Section E'
_journal_page_first o1231
_journal_paper_doi 10.1107/S1600536808016681
_journal_volume 64
_journal_year 2008
_chemical_formula_iupac 'C19 H25 O2 P, 0.5H2 O'
_chemical_formula_moiety 'C19 H25 O2 P, 0.5H2 O'
_chemical_formula_sum 'C19 H26 O2.5 P'
_chemical_formula_weight 324.87
_chemical_name_systematic
;
2-[Bis(3,5-dimethylphenyl)phosphoryl]propan-2-ol hemihydrate
;
_space_group_IT_number 15
_symmetry_cell_setting monoclinic
_symmetry_space_group_name_Hall '-C 2yc'
_symmetry_space_group_name_H-M 'C 1 2/c 1'
_atom_sites_solution_hydrogens geom
_atom_sites_solution_primary direct
_atom_sites_solution_secondary difmap
_audit_creation_method SHELXL-97
_cell_angle_alpha 90.00
_cell_angle_beta 106.76(3)
_cell_angle_gamma 90.00
_cell_formula_units_Z 8
_cell_length_a 30.129(6)
_cell_length_b 6.2830(13)
_cell_length_c 20.192(4)
_cell_measurement_reflns_used 25
_cell_measurement_temperature 298(2)
_cell_measurement_theta_max 12
_cell_measurement_theta_min 9
_cell_volume 3660.0(14)
_computing_cell_refinement 'CAD-4 Software (Enraf--Nonius, 1985)'
_computing_data_collection 'CAD-4 Software (Enraf--Nonius, 1985)'
_computing_data_reduction 'XCAD4 (Harms & Wocadlo, 1995)'
_computing_molecular_graphics 'SHELXTL (Sheldrick, 2008)'
_computing_publication_material 'SHELXTL (Sheldrick, 2008)'
_computing_structure_refinement 'SHELXL97 (Sheldrick, 2008)'
_computing_structure_solution 'SHELXS97 (Sheldrick, 2008)'
_diffrn_ambient_temperature 298(2)
_diffrn_measured_fraction_theta_full 0.997
_diffrn_measured_fraction_theta_max 0.997
_diffrn_measurement_device_type 'Enraf--Nonius CAD-4 diffractometer'
_diffrn_measurement_method '\w/2\q scans'
_diffrn_radiation_monochromator graphite
_diffrn_radiation_source 'fine-focus sealed tube'
_diffrn_radiation_type MoK\a
_diffrn_radiation_wavelength 0.71073
_diffrn_reflns_av_R_equivalents 0.0492
_diffrn_reflns_av_sigmaI/netI 0.1231
_diffrn_reflns_limit_h_max 34
_diffrn_reflns_limit_h_min -36
_diffrn_reflns_limit_k_max 7
_diffrn_reflns_limit_k_min 0
_diffrn_reflns_limit_l_max 24
_diffrn_reflns_limit_l_min 0
_diffrn_reflns_number 6573
_diffrn_reflns_theta_full 25.21
_diffrn_reflns_theta_max 25.21
_diffrn_reflns_theta_min 1.41
_diffrn_standards_decay_% 0
_diffrn_standards_interval_time 120
_diffrn_standards_number 3
_exptl_absorpt_coefficient_mu 0.159
_exptl_absorpt_correction_T_max 0.9843
_exptl_absorpt_correction_T_min 0.9690
_exptl_absorpt_correction_type psi-scan
_exptl_absorpt_process_details '(North <i>et al.</i>,  1968)'
_exptl_crystal_colour colorless
_exptl_crystal_density_diffrn 1.179
_exptl_crystal_density_method 'not measured'
_exptl_crystal_description needle
_exptl_crystal_F_000 1396
_exptl_crystal_size_max 0.20
_exptl_crystal_size_mid 0.10
_exptl_crystal_size_min 0.10
_refine_diff_density_max 0.488
_refine_diff_density_min -0.551
_refine_ls_extinction_method none
_refine_ls_goodness_of_fit_ref 1.033
_refine_ls_hydrogen_treatment constr
_refine_ls_matrix_type full
_refine_ls_number_parameters 206
_refine_ls_number_reflns 3298
_refine_ls_number_restraints 0
_refine_ls_restrained_S_all 1.033
_refine_ls_R_factor_all 0.1252
_refine_ls_R_factor_gt 0.0597
_refine_ls_shift/su_max 0.001
_refine_ls_shift/su_mean 0.000
_refine_ls_structure_factor_coef Fsqd
_refine_ls_weighting_details 'calc w=1/[\s^2^(Fo^2^)+(0.1P)^2^] where P=(Fo^2^+2Fc^2^)/3'
_refine_ls_weighting_scheme calc
_refine_ls_wR_factor_gt 0.1615
_refine_ls_wR_factor_ref 0.2050
_reflns_number_gt 1904
_reflns_number_total 3298
_reflns_threshold_expression I>2\s(I)
_cod_data_source_file hk2469.cif
_cod_data_source_block I
_cod_original_cell_volume 3660.1(14)
_cod_original_sg_symbol_H-M 'C 2/c'
_cod_database_code 2218724
_cod_database_fobs_code 2218724

loop_
_symmetry_equiv_pos_as_xyz
'x, y, z'
'-x, y, -z+1/2'
'x+1/2, y+1/2, z'
'-x+1/2, y+1/2, -z+1/2'
'-x, -y, -z'
'x, -y, z-1/2'
'-x+1/2, -y+1/2, -z'
'x+1/2, -y+1/2, z-1/2'

loop_
_atom_site_type_symbol
_atom_site_label
_atom_site_fract_x
_atom_site_fract_y
_atom_site_fract_z
_atom_site_U_iso_or_equiv
_atom_site_adp_type
_atom_site_calc_flag
_atom_site_refinement_flags
_atom_site_occupancy
P P 0.40003(3) 0.20845(15) 0.59292(5) 0.0338(3) Uani d . 1
O OW 0.5000 0.4938(10) 0.7500 0.146(3) Uani d S 1
H HWA 0.5127 0.5453 0.7899 0.175 Uiso d PR 0.50
O O1 0.39553(9) -0.2053(4) 0.58847(14) 0.0526(8) Uani d . 1
H H1A 0.4058 -0.3239 0.6013 0.079 Uiso calc R 1
C C1 0.44847(16) 0.5766(9) 0.3932(3) 0.0735(15) Uani d . 1
H H1B 0.4461 0.5651 0.3449 0.110 Uiso calc R 1
H H1C 0.4804 0.5651 0.4199 0.110 Uiso calc R 1
H H1D 0.4364 0.7117 0.4020 0.110 Uiso calc R 1
O O2 0.42908(8) 0.3898(4) 0.62967(13) 0.0428(7) Uani d . 1
C C2 0.42087(13) 0.3997(7) 0.4134(2) 0.0493(10) Uani d . 1
C C3 0.41939(12) 0.3820(6) 0.4812(2) 0.0434(9) Uani d . 1
H H3A 0.4345 0.4833 0.5135 0.052 Uiso calc R 1
C C4 0.39592(11) 0.2167(6) 0.50207(18) 0.0371(8) Uani d . 1
C C5 0.37267(12) 0.0663(6) 0.45310(19) 0.0425(9) Uani d . 1
H H5A 0.3567 -0.0450 0.4664 0.051 Uiso calc R 1
C C6 0.37332(13) 0.0829(7) 0.3851(2) 0.0485(11) Uani d . 1
C C7 0.39760(14) 0.2487(7) 0.3663(2) 0.0538(11) Uani d . 1
H H7A 0.3982 0.2587 0.3206 0.065 Uiso calc R 1
C C8 0.34811(16) -0.0813(9) 0.3322(2) 0.0685(14) Uani d . 1
H H8A 0.3523 -0.0481 0.2880 0.103 Uiso calc R 1
H H8B 0.3157 -0.0793 0.3288 0.103 Uiso calc R 1
H H8C 0.3605 -0.2202 0.3465 0.103 Uiso calc R 1
C C9 0.28814(17) 0.5685(10) 0.7141(3) 0.0817(17) Uani d . 1
H H9A 0.2571 0.5631 0.7178 0.123 Uiso calc R 1
H H9B 0.2937 0.7059 0.6973 0.123 Uiso calc R 1
H H9C 0.3097 0.5442 0.7587 0.123 Uiso calc R 1
C C10 0.29420(14) 0.3982(7) 0.6642(2) 0.0515(11) Uani d . 1
C C11 0.33647(13) 0.3767(6) 0.65031(19) 0.0437(9) Uani d . 1
H H11A 0.3607 0.4685 0.6710 0.052 Uiso calc R 1
C C12 0.34291(12) 0.2187(6) 0.60557(17) 0.0350(8) Uani d . 1
C C13 0.30647(12) 0.0836(6) 0.57377(19) 0.0405(9) Uani d . 1
H H13A 0.3107 -0.0214 0.5437 0.049 Uiso calc R 1
C C14 0.26351(13) 0.1041(7) 0.5865(2) 0.0452(10) Uani d . 1
C C15 0.25866(14) 0.2611(7) 0.6316(2) 0.0489(10) Uani d . 1
H H15A 0.2302 0.2755 0.6405 0.059 Uiso calc R 1
C C16 0.22411(15) -0.0427(8) 0.5522(3) 0.0649(13) Uani d . 1
H H16A 0.2189 -0.0389 0.5030 0.097 Uiso calc R 1
H H16B 0.1965 0.0025 0.5629 0.097 Uiso calc R 1
H H16C 0.2317 -0.1852 0.5687 0.097 Uiso calc R 1
C C17 0.42596(12) -0.0481(6) 0.62715(19) 0.0369(8) Uani d . 1
C C18 0.42841(16) -0.0606(7) 0.7034(2) 0.0587(12) Uani d . 1
H H18A 0.4425 -0.1927 0.7222 0.088 Uiso calc R 1
H H18B 0.3977 -0.0528 0.7082 0.088 Uiso calc R 1
H H18C 0.4466 0.0558 0.7277 0.088 Uiso calc R 1
C C19 0.47388(13) -0.0667(7) 0.6165(2) 0.0540(11) Uani d . 1
H H19A 0.4874 -0.2009 0.6343 0.081 Uiso calc R 1
H H19B 0.4932 0.0469 0.6406 0.081 Uiso calc R 1
H H19C 0.4712 -0.0577 0.5681 0.081 Uiso calc R 1

loop_
_atom_site_aniso_label
_atom_site_aniso_U_11
_atom_site_aniso_U_22
_atom_site_aniso_U_33
_atom_site_aniso_U_12
_atom_site_aniso_U_13
_atom_site_aniso_U_23
P 0.0353(5) 0.0217(5) 0.0407(5) -0.0001(4) 0.0049(4) 0.0001(4)
OW 0.183(7) 0.085(5) 0.102(5) 0.000 -0.065(5) 0.000
O1 0.0576(17) 0.0242(13) 0.0655(18) -0.0009(13) 0.0012(14) 0.0037(13)
C1 0.065(3) 0.073(3) 0.094(4) 0.003(3) 0.041(3) 0.018(3)
O2 0.0418(14) 0.0225(13) 0.0552(17) -0.0023(12) -0.0003(12) -0.0026(12)
C2 0.042(2) 0.049(3) 0.061(3) 0.009(2) 0.023(2) 0.012(2)
C3 0.042(2) 0.036(2) 0.051(2) 0.0029(18) 0.0110(18) 0.0028(19)
C4 0.0331(18) 0.0357(19) 0.041(2) 0.0043(17) 0.0092(15) 0.0052(17)
C5 0.038(2) 0.044(2) 0.045(2) -0.0040(18) 0.0094(17) 0.0009(19)
C6 0.042(2) 0.060(3) 0.042(2) 0.006(2) 0.0092(18) -0.008(2)
C7 0.052(2) 0.068(3) 0.045(2) 0.013(2) 0.0178(19) 0.010(2)
C8 0.070(3) 0.081(4) 0.048(3) 0.003(3) 0.007(2) -0.020(3)
C9 0.070(3) 0.091(4) 0.086(4) 0.008(3) 0.026(3) -0.044(3)
C10 0.049(2) 0.049(3) 0.055(3) 0.005(2) 0.012(2) -0.010(2)
C11 0.042(2) 0.040(2) 0.044(2) -0.0018(19) 0.0036(17) -0.0072(19)
C12 0.044(2) 0.0252(17) 0.0344(18) 0.0025(16) 0.0082(15) 0.0033(16)
C13 0.045(2) 0.028(2) 0.045(2) -0.0007(17) 0.0090(17) -0.0051(17)
C14 0.039(2) 0.044(2) 0.052(2) -0.0008(19) 0.0119(18) 0.002(2)
C15 0.043(2) 0.049(3) 0.055(2) 0.007(2) 0.0163(19) 0.002(2)
C16 0.044(2) 0.066(3) 0.082(3) -0.012(2) 0.013(2) -0.007(3)
C17 0.0374(19) 0.0245(17) 0.046(2) 0.0037(16) 0.0073(16) 0.0044(16)
C18 0.076(3) 0.045(3) 0.053(3) 0.011(2) 0.016(2) 0.011(2)
C19 0.042(2) 0.046(2) 0.072(3) 0.010(2) 0.014(2) 0.009(2)

loop_
_atom_type_symbol
_atom_type_description
_atom_type_scat_dispersion_real
_atom_type_scat_dispersion_imag
_atom_type_scat_source
C C 0.0033 0.0016 'International Tables Vol C Tables 4.2.6.8 and 6.1.1.4'
H H 0.0000 0.0000 'International Tables Vol C Tables 4.2.6.8 and 6.1.1.4'
O O 0.0106 0.0060 'International Tables Vol C Tables 4.2.6.8 and 6.1.1.4'
P P 0.1023 0.0942 'International Tables Vol C Tables 4.2.6.8 and 6.1.1.4'

loop_
_geom_angle_atom_site_label_1
_geom_angle_atom_site_label_2
_geom_angle_atom_site_label_3
_geom_angle
O2 P C4 109.95(17)
O2 P C12 110.28(16)
C4 P C12 110.66(16)
O2 P C17 110.91(15)
C4 P C17 107.75(18)
C12 P C17 107.23(17)
C17 O1 H1A 109.5
C2 C1 H1B 109.5
C2 C1 H1C 109.5
H1B C1 H1C 109.5
C2 C1 H1D 109.5
H1B C1 H1D 109.5
H1C C1 H1D 109.5
C7 C2 C3 118.0(4)
C7 C2 C1 121.8(4)
C3 C2 C1 120.1(4)
C2 C3 C4 121.5(4)
C2 C3 H3A 119.2
C4 C3 H3A 119.2
C3 C4 C5 119.0(4)
C3 C4 P 116.0(3)
C5 C4 P 124.9(3)
C6 C5 C4 120.2(4)
C6 C5 H5A 119.9
C4 C5 H5A 119.9
C5 C6 C7 119.2(4)
C5 C6 C8 119.9(4)
C7 C6 C8 120.9(4)
C2 C7 C6 122.0(4)
C2 C7 H7A 119.0
C6 C7 H7A 119.0
C6 C8 H8A 109.5
C6 C8 H8B 109.5
H8A C8 H8B 109.5
C6 C8 H8C 109.5
H8A C8 H8C 109.5
H8B C8 H8C 109.5
C10 C9 H9A 109.5
C10 C9 H9B 109.5
H9A C9 H9B 109.5
C10 C9 H9C 109.5
H9A C9 H9C 109.5
H9B C9 H9C 109.5
C15 C10 C11 118.2(4)
C15 C10 C9 122.0(4)
C11 C10 C9 119.8(4)
C10 C11 C12 120.5(4)
C10 C11 H11A 119.7
C12 C11 H11A 119.7
C13 C12 C11 119.7(3)
C13 C12 P 124.7(3)
C11 C12 P 115.6(3)
C12 C13 C14 120.6(3)
C12 C13 H13A 119.7
C14 C13 H13A 119.7
C15 C14 C13 117.9(4)
C15 C14 C16 121.5(4)
C13 C14 C16 120.5(4)
C14 C15 C10 123.0(4)
C14 C15 H15A 118.5
C10 C15 H15A 118.5
C14 C16 H16A 109.5
C14 C16 H16B 109.5
H16A C16 H16B 109.5
C14 C16 H16C 109.5
H16A C16 H16C 109.5
H16B C16 H16C 109.5
O1 C17 C18 110.9(3)
O1 C17 C19 110.9(3)
C18 C17 C19 111.5(3)
O1 C17 P 105.5(2)
C18 C17 P 108.5(3)
C19 C17 P 109.4(3)
C17 C18 H18A 109.5
C17 C18 H18B 109.5
H18A C18 H18B 109.5
C17 C18 H18C 109.5
H18A C18 H18C 109.5
H18B C18 H18C 109.5
C17 C19 H19A 109.5
C17 C19 H19B 109.5
H19A C19 H19B 109.5
C17 C19 H19C 109.5
H19A C19 H19C 109.5
H19B C19 H19C 109.5

loop_
_geom_bond_atom_site_label_1
_geom_bond_atom_site_label_2
_geom_bond_distance
P O2 1.497(2)
P C4 1.803(4)
P C12 1.812(4)
P C17 1.837(4)
OW HWA 0.8500
O1 C17 1.419(4)
O1 H1A 0.8200
C1 C2 1.513(6)
C1 H1B 0.9600
C1 H1C 0.9600
C1 H1D 0.9600
C2 C7 1.383(6)
C2 C3 1.388(5)
C3 C4 1.389(5)
C3 H3A 0.9300
C4 C5 1.400(5)
C5 C6 1.383(5)
C5 H5A 0.9300
C6 C7 1.388(6)
C6 C8 1.521(6)
C7 H7A 0.9300
C8 H8A 0.9600
C8 H8B 0.9600
C8 H8C 0.9600
C9 C10 1.516(6)
C9 H9A 0.9600
C9 H9B 0.9600
C9 H9C 0.9600
C10 C15 1.384(6)
C10 C11 1.387(5)
C11 C12 1.393(5)
C11 H11A 0.9300
C12 C13 1.390(5)
C13 C14 1.397(5)
C13 H13A 0.9300
C14 C15 1.378(6)
C14 C16 1.505(6)
C15 H15A 0.9300
C16 H16A 0.9600
C16 H16B 0.9600
C16 H16C 0.9600
C17 C18 1.521(5)
C17 C19 1.524(5)
C18 H18A 0.9600
C18 H18B 0.9600
C18 H18C 0.9600
C19 H19A 0.9600
C19 H19B 0.9600
C19 H19C 0.9600

loop_
_geom_hbond_atom_site_label_D
_geom_hbond_atom_site_label_H
_geom_hbond_atom_site_label_A
_geom_hbond_site_symmetry_A
_geom_hbond_distance_DH
_geom_hbond_distance_HA
_geom_hbond_distance_DA
_geom_hbond_angle_DHA
_geom_hbond_publ_flag
OW HWA O2 2_656 0.85 2.24 2.811(3) 124.00 yes
O1 H1A O2 1_545 0.82 1.96 2.775(4) 178.00 yes
C3 H3A O2 . 0.93 2.47 2.928(5) 110.00 yes
C11 H11A O2 . 0.93 2.49 2.939(5) 110.00 yes

loop_
_geom_torsion_atom_site_label_1
_geom_torsion_atom_site_label_2
_geom_torsion_atom_site_label_3
_geom_torsion_atom_site_label_4
_geom_torsion
C7 C2 C3 C4 0.9(6)
C1 C2 C3 C4 -177.4(4)
C2 C3 C4 C5 -1.0(5)
C2 C3 C4 P 176.7(3)
O2 P C4 C3 0.2(3)
C12 P C4 C3 122.3(3)
C17 P C4 C3 -120.8(3)
O2 P C4 C5 177.7(3)
C12 P C4 C5 -60.3(4)
C17 P C4 C5 56.7(3)
C3 C4 C5 C6 0.2(5)
P C4 C5 C6 -177.2(3)
C4 C5 C6 C7 0.6(6)
C4 C5 C6 C8 179.8(4)
C3 C2 C7 C6 -0.1(6)
C1 C2 C7 C6 178.2(4)
C5 C6 C7 C2 -0.7(6)
C8 C6 C7 C2 -179.9(4)
C15 C10 C11 C12 -1.0(6)
C9 C10 C11 C12 178.8(4)
C10 C11 C12 C13 1.0(6)
C10 C11 C12 P -179.5(3)
O2 P C12 C13 174.5(3)
C4 P C12 C13 52.7(4)
C17 P C12 C13 -64.6(3)
O2 P C12 C11 -4.9(3)
C4 P C12 C11 -126.8(3)
C17 P C12 C11 116.0(3)
C11 C12 C13 C14 -0.3(5)
P C12 C13 C14 -179.8(3)
C12 C13 C14 C15 -0.3(6)
C12 C13 C14 C16 -179.9(4)
C13 C14 C15 C10 0.2(6)
C16 C14 C15 C10 179.8(4)
C11 C10 C15 C14 0.4(7)
C9 C10 C15 C14 -179.5(4)
O2 P C17 O1 -179.9(2)
C4 P C17 O1 -59.6(3)
C12 P C17 O1 59.6(3)
O2 P C17 C18 61.2(3)
C4 P C17 C18 -178.4(3)
C12 P C17 C18 -59.2(3)
O2 P C17 C19 -60.6(3)
C4 P C17 C19 59.8(3)
C12 P C17 C19 178.9(3)
